data_7016313
loop_
_publ_author_name
'Mochida, Tomoyuki'
'Funasako, Yusuke'
'Azumi, Hiroko'

_publ_section_title
;
 Charge-transfer complexes from decamethylferrocene and 1,4-quinone
 derivatives: neutral-ionic phase diagrams for metallocene complexes.
;
_journal_issue 36
_journal_name_full 'Dalton transactions (Cambridge, England : 2003)'
_journal_page_first 9221
_journal_page_last 9228
_journal_paper_doi 10.1039/c1dt10200a
_journal_volume 40
_journal_year 2011
_chemical_formula_sum 'C38 H32 Cl4 Fe O4'
_chemical_formula_weight 750.29
_chemical_name_common 'octamethylferrocene-dibromonaphthoquinone complex'
_chemical_name_systematic
;
octamethylferrocene-dibromonaphthoquinone complex
;
_space_group_IT_number 14
_symmetry_cell_setting monoclinic
_symmetry_space_group_name_Hall '-P 2ybc'
_symmetry_space_group_name_H-M 'P 1 21/c 1'
_atom_sites_solution_hydrogens geom
_atom_sites_solution_primary direct
_atom_sites_solution_secondary difmap
_audit_creation_method SHELXL-97
_cell_angle_alpha 90.00
_cell_angle_beta 96.1850(10)
_cell_angle_gamma 90.00
_cell_formula_units_Z 2
_cell_length_a 13.7023(7)
_cell_length_b 8.1596(4)
_cell_length_c 15.0503(8)
_cell_measurement_reflns_used 3661
_cell_measurement_temperature 90
_cell_measurement_theta_max 27.88
_cell_measurement_theta_min 2.72
_cell_volume 1672.91(15)
_computing_cell_refinement 'Bruker SMART'
_computing_data_collection 'Bruker SMART'
_computing_data_reduction 'Bruker SAINT'
_computing_molecular_graphics 'Bruker SHELXTL'
_computing_publication_material 'Bruker SHELXTL'
_computing_structure_refinement 'SHELXL-97 (Sheldrick, 1997)'
_computing_structure_solution 'SHELXS-97 (Sheldrick, 1990)'
_diffrn_ambient_temperature 90
_diffrn_detector_area_resol_mean 8.333
_diffrn_measured_fraction_theta_full 0.996
_diffrn_measured_fraction_theta_max 0.996
_diffrn_measurement_device_type 'CCD area detector'
_diffrn_measurement_method 'phi and omega scans'
_diffrn_radiation_monochromator graphite
_diffrn_radiation_source 'fine-focus sealed tube'
_diffrn_radiation_type MoK\a
_diffrn_radiation_wavelength 0.71073
_diffrn_reflns_av_R_equivalents 0.0217
_diffrn_reflns_av_sigmaI/netI 0.0265
_diffrn_reflns_limit_h_max 18
_diffrn_reflns_limit_h_min -15
_diffrn_reflns_limit_k_max 10
_diffrn_reflns_limit_k_min -10
_diffrn_reflns_limit_l_max 19
_diffrn_reflns_limit_l_min -18
_diffrn_reflns_number 10518
_diffrn_reflns_theta_full 27.89
_diffrn_reflns_theta_max 27.89
_diffrn_reflns_theta_min 1.49
_exptl_absorpt_coefficient_mu 0.812
_exptl_absorpt_correction_T_max 0.9053
_exptl_absorpt_correction_T_min 0.7115
_exptl_absorpt_correction_type empirical
_exptl_absorpt_process_details 'SADABS;Sheldrick 1996'
_exptl_crystal_colour orange
_exptl_crystal_density_diffrn 1.489
_exptl_crystal_density_meas 0
_exptl_crystal_density_method 'not measured'
_exptl_crystal_description prism
_exptl_crystal_F_000 772
_exptl_crystal_size_max 0.45
_exptl_crystal_size_mid 0.15
_exptl_crystal_size_min 0.13
_refine_diff_density_max 1.674
_refine_diff_density_min -2.016
_refine_diff_density_rms 0.117
_refine_ls_extinction_method none
_refine_ls_goodness_of_fit_ref 1.011
_refine_ls_hydrogen_treatment constr
_refine_ls_matrix_type full
_refine_ls_number_parameters 228
_refine_ls_number_reflns 3980
_refine_ls_number_restraints 0
_refine_ls_restrained_S_all 1.011
_refine_ls_R_factor_all 0.0863
_refine_ls_R_factor_gt 0.0727
_refine_ls_shift/su_max 0.001
_refine_ls_shift/su_mean 0.000
_refine_ls_structure_factor_coef Fsqd
_refine_ls_weighting_details 'calc w=1/[\s^2^(Fo^2^)+(0.0100P)^2^+11.0000P] where P=(Fo^2^+2Fc^2^)/3'
_refine_ls_weighting_scheme calc
_refine_ls_wR_factor_gt 0.1361
_refine_ls_wR_factor_ref 0.1437
_reflns_number_gt 3289
_reflns_number_total 3980
_reflns_threshold_expression >2sigma(I)
_cod_data_source_file c1dt10200a.txt
_cod_data_source_block octmeclnqp2c
_cod_depositor_comments
;
The following automatic conversions were performed:

'_symmetry_cell_setting' value 'Monoclinic' changed to 'monoclinic'
according to /home/saulius/struct/CIF-dictionaries/cif_core.dic
dictionary named 'cif_core.dic' version 2.4.1 from 2010-06-29.

Automatic conversion script
Id: cif_fix_values 1715 2011-07-08 13:25:40Z adriana 
;
_cod_original_sg_symbol_H-M P2(1)/c
_cod_database_code 7016313

loop_
_symmetry_equiv_pos_as_xyz
'x, y, z'
'-x, y+1/2, -z+1/2'
'-x, -y, -z'
'x, -y-1/2, z-1/2'

loop_
_atom_site_label
_atom_site_type_symbol
_atom_site_fract_x
_atom_site_fract_y
_atom_site_fract_z
_atom_site_U_iso_or_equiv
_atom_site_adp_type
_atom_site_occupancy
_atom_site_symmetry_multiplicity
_atom_site_calc_flag
_atom_site_refinement_flags
Cl2 Cl 0.69616(7) 1.09628(11) 1.22986(5) 0.0238(2) Uani 1 1 d .
Cl1 Cl 0.66515(8) 1.41440(11) 1.10937(6) 0.0263(2) Uani 1 1 d .
Fe1 Fe 1.0000 0.0000 1.0000 0.0717(5) Uani 1 2 d S
O2 O 0.65512(19) 0.7981(3) 1.12792(16) 0.0217(5) Uani 1 1 d .
O1 O 0.6043(2) 1.3364(3) 0.92437(17) 0.0265(6) Uani 1 1 d .
C14 C 0.6459(2) 0.9173(4) 1.0795(2) 0.0158(6) Uani 1 1 d .
C20 C 0.6175(2) 0.9051(4) 0.9816(2) 0.0154(6) Uani 1 1 d .
C18 C 0.5791(2) 1.0309(4) 0.8367(2) 0.0185(7) Uani 1 1 d .
H18 H 0.5698 1.1262 0.8006 0.022 Uiso 1 1 calc R
C15 C 0.6043(2) 0.7502(4) 0.9429(2) 0.0179(7) Uani 1 1 d .
H15 H 0.6120 0.6545 0.9790 0.022 Uiso 1 1 calc R
C11 C 0.6177(2) 1.2117(4) 0.9681(2) 0.0171(6) Uani 1 1 d .
C12 C 0.6492(3) 1.2210(4) 1.0667(2) 0.0180(7) Uani 1 1 d .
C13 C 0.6623(2) 1.0863(4) 1.1172(2) 0.0171(6) Uani 1 1 d .
C19 C 0.6046(2) 1.0456(4) 0.9286(2) 0.0149(6) Uani 1 1 d .
C16 C 0.5799(3) 0.7371(4) 0.8509(2) 0.0216(7) Uani 1 1 d .
H16 H 0.5718 0.6319 0.8241 0.026 Uiso 1 1 calc R
C17 C 0.5672(3) 0.8764(4) 0.7982(2) 0.0209(7) Uani 1 1 d .
H17 H 0.5504 0.8663 0.7355 0.025 Uiso 1 1 calc R
C2 C 0.8782(3) 0.1465(10) 0.9747(5) 0.076(3) Uani 1 1 d .
C4 C 1.1256(5) 0.1211(12) 0.9939(10) 0.124(5) Uani 1 1 d .
C1 C 0.9033(4) 0.1267(12) 1.0706(6) 0.092(3) Uani 1 1 d .
C3 C 0.8619(4) -0.0060(13) 0.9365(8) 0.106(4) Uani 1 1 d .
C5 C 1.1016(6) 0.0482(16) 0.9133(8) 0.135(6) Uani 1 1 d .
C7 C 0.8698(5) 0.3037(10) 0.9258(6) 0.080(3) Uani 0.80 1 d P
H7A H 0.8910 0.2888 0.8662 0.120 Uiso 0.80 1 calc PR
H7B H 0.9116 0.3859 0.9587 0.120 Uiso 0.80 1 calc PR
H7C H 0.8014 0.3408 0.9202 0.120 Uiso 0.80 1 calc PR
C10 C 1.0895(7) 0.1424(17) 0.8280(8) 0.152(7) Uani 0.80 1 d P
H10A H 1.0652 0.2526 0.8392 0.228 Uiso 0.80 1 calc PR
H10B H 1.0424 0.0860 0.7848 0.228 Uiso 0.80 1 calc PR
H10C H 1.1530 0.1504 0.8039 0.228 Uiso 0.80 1 calc PR
C6 C 0.9260(10) 0.253(2) 1.1254(7) 0.171(9) Uani 0.80 1 d P
H6A H 0.8656 0.3016 1.1433 0.257 Uiso 0.80 1 calc PR
H6B H 0.9617 0.3360 1.0944 0.257 Uiso 0.80 1 calc PR
H6C H 0.9673 0.2151 1.1785 0.257 Uiso 0.80 1 calc PR
C9 C 1.1383(7) 0.2899(13) 0.9984(13) 0.174(9) Uani 0.80 1 d P
H9A H 1.2081 0.3161 0.9988 0.261 Uiso 0.80 1 calc PR
H9B H 1.1145 0.3316 1.0532 0.261 Uiso 0.80 1 calc PR
H9C H 1.1012 0.3413 0.9464 0.261 Uiso 0.80 1 calc PR
C8 C 0.8409(6) -0.0208(17) 0.8303(9) 0.128(5) Uani 0.80 1 d P
H8A H 0.7708 -0.0037 0.8122 0.193 Uiso 0.80 1 calc PR
H8B H 0.8600 -0.1302 0.8115 0.193 Uiso 0.80 1 calc PR
H8C H 0.8791 0.0623 0.8022 0.193 Uiso 0.80 1 calc PR

loop_
_atom_site_aniso_label
_atom_site_aniso_U_11
_atom_site_aniso_U_22
_atom_site_aniso_U_33
_atom_site_aniso_U_23
_atom_site_aniso_U_13
_atom_site_aniso_U_12
Cl2 0.0370(5) 0.0212(4) 0.0129(4) -0.0005(3) 0.0009(3) -0.0006(4)
Cl1 0.0473(6) 0.0135(4) 0.0182(4) -0.0027(3) 0.0045(4) -0.0024(4)
Fe1 0.0159(4) 0.0882(9) 0.1137(11) 0.0776(9) 0.0196(5) 0.0146(5)
O2 0.0302(13) 0.0157(12) 0.0190(12) 0.0030(9) 0.0025(10) 0.0003(10)
O1 0.0450(16) 0.0138(12) 0.0205(13) 0.0028(10) 0.0031(11) 0.0012(11)
C14 0.0171(15) 0.0154(15) 0.0153(15) -0.0002(12) 0.0039(12) -0.0003(12)
C20 0.0160(15) 0.0143(15) 0.0165(15) 0.0003(12) 0.0045(12) 0.0006(12)
C18 0.0219(16) 0.0177(16) 0.0164(16) 0.0020(13) 0.0045(13) 0.0007(13)
C15 0.0225(16) 0.0135(15) 0.0177(16) 0.0009(12) 0.0018(13) 0.0009(13)
C11 0.0209(16) 0.0164(16) 0.0145(15) 0.0013(12) 0.0048(12) -0.0004(13)
C12 0.0254(17) 0.0123(15) 0.0169(16) -0.0026(12) 0.0052(13) -0.0024(13)
C13 0.0215(16) 0.0188(16) 0.0109(14) -0.0003(12) 0.0020(12) 0.0003(13)
C19 0.0156(15) 0.0148(15) 0.0150(15) -0.0008(12) 0.0049(12) 0.0008(12)
C16 0.0255(17) 0.0165(16) 0.0228(17) -0.0048(14) 0.0021(14) 0.0007(14)
C17 0.0244(17) 0.0238(18) 0.0146(15) -0.0027(13) 0.0029(13) 0.0005(14)
C2 0.017(2) 0.104(6) 0.110(5) 0.080(5) 0.020(3) 0.018(3)
C4 0.022(3) 0.087(6) 0.270(14) 0.104(9) 0.050(6) 0.016(3)
C1 0.031(3) 0.121(7) 0.127(7) 0.082(6) 0.026(4) 0.035(4)
C3 0.022(3) 0.114(7) 0.182(10) 0.063(7) 0.005(4) 0.019(4)
C5 0.051(5) 0.181(12) 0.184(10) 0.153(10) 0.067(6) 0.066(6)
C7 0.028(3) 0.093(6) 0.123(7) 0.088(6) 0.029(4) 0.029(3)
C10 0.081(6) 0.206(14) 0.183(12) 0.169(11) 0.079(7) 0.090(8)
C6 0.137(11) 0.31(2) 0.061(6) -0.014(10) -0.007(7) 0.158(14)
C9 0.036(5) 0.058(6) 0.43(3) -0.042(11) 0.044(9) -0.001(4)
C8 0.029(4) 0.181(13) 0.176(12) 0.077(11) 0.013(6) 0.024(6)

loop_
_atom_type_symbol
_atom_type_description
_atom_type_scat_dispersion_real
_atom_type_scat_dispersion_imag
_atom_type_scat_source
C C 0.0033 0.0016 'International Tables Vol C Tables 4.2.6.8 and 6.1.1.4'
H H 0.0000 0.0000 'International Tables Vol C Tables 4.2.6.8 and 6.1.1.4'
O O 0.0106 0.0060 'International Tables Vol C Tables 4.2.6.8 and 6.1.1.4'
Cl Cl 0.1484 0.1585 'International Tables Vol C Tables 4.2.6.8 and 6.1.1.4'
Fe Fe 0.3463 0.8444 'International Tables Vol C Tables 4.2.6.8 and 6.1.1.4'

loop_
_geom_angle_atom_site_label_1
_geom_angle_atom_site_label_2
_geom_angle_atom_site_label_3
_geom_angle
_geom_angle_site_symmetry_1
_geom_angle_site_symmetry_3
C4 Fe1 C4 179.999(1) . 3_757
C4 Fe1 C3 139.2(4) . .
C4 Fe1 C3 40.8(4) 3_757 .
C4 Fe1 C3 40.8(4) . 3_757
C4 Fe1 C3 139.2(4) 3_757 3_757
C3 Fe1 C3 179.997(2) . 3_757
C4 Fe1 C5 39.3(5) . .
C4 Fe1 C5 140.7(5) 3_757 .
C3 Fe1 C5 111.6(4) . .
C3 Fe1 C5 68.4(4) 3_757 .
C4 Fe1 C5 140.7(5) . 3_757
C4 Fe1 C5 39.3(5) 3_757 3_757
C3 Fe1 C5 68.4(4) . 3_757
C3 Fe1 C5 111.6(4) 3_757 3_757
C5 Fe1 C5 179.998(4) . 3_757
C4 Fe1 C2 113.0(3) . .
C4 Fe1 C2 67.0(3) 3_757 .
C3 Fe1 C2 39.5(3) . .
C3 Fe1 C2 140.5(3) 3_757 .
C5 Fe1 C2 111.4(3) . .
C5 Fe1 C2 68.6(3) 3_757 .
C4 Fe1 C2 67.0(3) . 3_757
C4 Fe1 C2 113.0(3) 3_757 3_757
C3 Fe1 C2 140.5(3) . 3_757
C3 Fe1 C2 39.5(3) 3_757 3_757
C5 Fe1 C2 68.6(3) . 3_757
C5 Fe1 C2 111.4(3) 3_757 3_757
C2 Fe1 C2 179.999(3) . 3_757
C4 Fe1 C1 67.6(4) . 3_757
C4 Fe1 C1 112.4(4) 3_757 3_757
C3 Fe1 C1 111.3(4) . 3_757
C3 Fe1 C1 68.7(4) 3_757 3_757
C5 Fe1 C1 41.3(4) . 3_757
C5 Fe1 C1 138.7(4) 3_757 3_757
C2 Fe1 C1 138.6(3) . 3_757
C2 Fe1 C1 41.4(3) 3_757 3_757
C4 Fe1 C1 112.4(4) . .
C4 Fe1 C1 67.6(4) 3_757 .
C3 Fe1 C1 68.7(4) . .
C3 Fe1 C1 111.3(4) 3_757 .
C5 Fe1 C1 138.7(4) . .
C5 Fe1 C1 41.3(4) 3_757 .
C2 Fe1 C1 41.4(3) . .
C2 Fe1 C1 138.6(3) 3_757 .
C1 Fe1 C1 180.0(4) 3_757 .
O2 C14 C20 122.7(3) . .
O2 C14 C13 120.6(3) . .
C20 C14 C13 116.7(3) . .
C15 C20 C19 120.2(3) . .
C15 C20 C14 118.9(3) . .
C19 C20 C14 120.9(3) . .
C17 C18 C19 119.8(3) . .
C17 C18 H18 120.1 . .
C19 C18 H18 120.1 . .
C16 C15 C20 119.4(3) . .
C16 C15 H15 120.3 . .
C20 C15 H15 120.3 . .
O1 C11 C19 122.9(3) . .
O1 C11 C12 120.2(3) . .
C19 C11 C12 116.9(3) . .
C13 C12 C11 121.8(3) . .
C13 C12 Cl1 122.7(3) . .
C11 C12 Cl1 115.4(2) . .
C12 C13 C14 122.3(3) . .
C12 C13 Cl2 122.0(3) . .
C14 C13 Cl2 115.6(2) . .
C18 C19 C20 119.9(3) . .
C18 C19 C11 118.9(3) . .
C20 C19 C11 121.3(3) . .
C17 C16 C15 120.5(3) . .
C17 C16 H16 119.7 . .
C15 C16 H16 119.7 . .
C16 C17 C18 120.2(3) . .
C16 C17 H17 119.9 . .
C18 C17 H17 119.9 . .
C3 C2 C1 108.9(7) . .
C3 C2 C7 125.2(8) . .
C1 C2 C7 125.9(9) . .
C3 C2 Fe1 69.1(4) . .
C1 C2 Fe1 69.6(3) . .
C7 C2 Fe1 128.0(4) . .
C5 C4 C9 119.6(14) . .
C5 C4 C3 111.8(10) . 3_757
C9 C4 C3 128.5(16) . 3_757
C5 C4 Fe1 72.4(6) . .
C9 C4 Fe1 126.4(6) . .
C3 C4 Fe1 70.8(4) 3_757 .
C6 C1 C5 131.9(11) . 3_757
C6 C1 C2 122.7(9) . .
C5 C1 C2 105.4(10) 3_757 .
C6 C1 Fe1 125.8(7) . .
C5 C1 Fe1 68.7(5) 3_757 .
C2 C1 Fe1 69.0(5) . .
C2 C3 C4 106.9(10) . 3_757
C2 C3 C8 119.3(9) . .
C4 C3 C8 133.7(12) 3_757 .
C2 C3 Fe1 71.4(5) . .
C4 C3 Fe1 68.4(5) 3_757 .
C8 C3 Fe1 122.1(5) . .
C4 C5 C1 107.0(8) . 3_757
C4 C5 C10 122.5(13) . .
C1 C5 C10 130.5(14) 3_757 .
C4 C5 Fe1 68.3(5) . .
C1 C5 Fe1 70.0(4) 3_757 .
C10 C5 Fe1 129.0(6) . .
C2 C7 H7A 109.5 . .
C2 C7 H7B 109.5 . .
H7A C7 H7B 109.5 . .
C2 C7 H7C 109.5 . .
H7A C7 H7C 109.5 . .
H7B C7 H7C 109.5 . .
C5 C10 H10A 109.5 . .
C5 C10 H10B 109.5 . .
H10A C10 H10B 109.5 . .
C5 C10 H10C 109.5 . .
H10A C10 H10C 109.5 . .
H10B C10 H10C 109.5 . .
C1 C6 H6A 109.5 . .
C1 C6 H6B 109.5 . .
H6A C6 H6B 109.5 . .
C1 C6 H6C 109.5 . .
H6A C6 H6C 109.5 . .
H6B C6 H6C 109.5 . .
C4 C9 H9A 109.5 . .
C4 C9 H9B 109.5 . .
H9A C9 H9B 109.5 . .
C4 C9 H9C 109.5 . .
H9A C9 H9C 109.5 . .
H9B C9 H9C 109.5 . .
C3 C8 H8A 109.5 . .
C3 C8 H8B 109.5 . .
H8A C8 H8B 109.5 . .
C3 C8 H8C 109.5 . .
H8A C8 H8C 109.5 . .
H8B C8 H8C 109.5 . .

loop_
_geom_bond_atom_site_label_1
_geom_bond_atom_site_label_2
_geom_bond_distance
_geom_bond_site_symmetry_2
Cl2 C13 1.711(3) .
Cl1 C12 1.709(3) .
Fe1 C4 1.995(7) .
Fe1 C4 1.995(7) 3_757
Fe1 C3 2.027(7) .
Fe1 C3 2.027(7) 3_757
Fe1 C5 2.046(7) .
Fe1 C5 2.046(7) 3_757
Fe1 C2 2.055(5) .
Fe1 C2 2.055(5) 3_757
Fe1 C1 2.063(9) 3_757
Fe1 C1 2.063(9) .
O2 C14 1.214(4) .
O1 C11 1.216(4) .
C14 C20 1.486(4) .
C14 C13 1.499(5) .
C20 C15 1.395(5) .
C20 C19 1.397(4) .
C18 C17 1.390(5) .
C18 C19 1.395(5) .
C18 H18 0.9500 .
C15 C16 1.394(5) .
C15 H15 0.9500 .
C11 C19 1.482(5) .
C11 C12 1.501(5) .
C12 C13 1.338(5) .
C16 C17 1.386(5) .
C16 H16 0.9500 .
C17 H17 0.9500 .
C2 C3 1.379(13) .
C2 C1 1.456(11) .
C2 C7 1.477(8) .
C4 C5 1.360(17) .
C4 C9 1.389(13) .
C4 C3 1.403(12) 3_757
C1 C6 1.338(17) .
C1 C5 1.451(14) 3_757
C3 C4 1.403(12) 3_757
C3 C8 1.597(15) .
C5 C1 1.451(14) 3_757
C5 C10 1.490(11) .
C7 H7A 0.9800 .
C7 H7B 0.9800 .
C7 H7C 0.9800 .
C10 H10A 0.9800 .
C10 H10B 0.9800 .
C10 H10C 0.9800 .
C6 H6A 0.9800 .
C6 H6B 0.9800 .
C6 H6C 0.9800 .
C9 H9A 0.9800 .
C9 H9B 0.9800 .
C9 H9C 0.9800 .
C8 H8A 0.9800 .
C8 H8B 0.9800 .
C8 H8C 0.9800 .
